data_2215650
loop_
_publ_author_name
'Liu, Jin-Ting'
'Mao, Yan-Jun'
'Xi, Ri-Muo'
'Dong, Wen-Liang'

_publ_section_title
(<i>S</i>,<i>S</i>,<i>Rp</i>)-(+)-2-{1-[1-(2-Diphenylphosphinoferrocenyl)ethyl]pyrrolidin-2-yl}propan-2-ol
_journal_coeditor_code SI2031
_journal_issue 10
_journal_name_full 'Acta Crystallographica Section E'
_journal_page_first m2499
_journal_page_last m2500
_journal_paper_doi 10.1107/S160053680704305X
_journal_volume 63
_journal_year 2007
_chemical_formula_iupac '[Fe (C5 H5 )(C26 H31 N O P )]'
_chemical_formula_moiety 'C31 H36 Fe N O P'
_chemical_formula_sum 'C31 H36 Fe N O P'
_chemical_formula_weight 525.43
_chemical_melting_point 440.0
_chemical_name_systematic
;
(<i>S</i>,<i>S</i>,<i>R</i>p)-(+)-2-{1-[1-(2-diphenylphosphino
ferrocenyl)ethyl]pyrrolidin-2-yl}propan-2-ol
;
_space_group_IT_number 19
_symmetry_cell_setting orthorhombic
_symmetry_space_group_name_Hall 'P 2ac 2ab'
_symmetry_space_group_name_H-M 'P 21 21 21'
_atom_sites_solution_hydrogens geom
_atom_sites_solution_primary direct
_atom_sites_solution_secondary difmap
_audit_creation_method SHELXL-97
_cell_angle_alpha 90.00
_cell_angle_beta 90.00
_cell_angle_gamma 90.00
_cell_formula_units_Z 4
_cell_length_a 10.1102(4)
_cell_length_b 13.6587(5)
_cell_length_c 19.4363(8)
_cell_measurement_reflns_used 5318
_cell_measurement_temperature 293(2)
_cell_measurement_theta_max 26.58
_cell_measurement_theta_min 2.27
_cell_volume 2684.00(18)
_computing_cell_refinement 'APEX2 (Bruker, 2005)'
_computing_data_collection 'APEX2 (Bruker, 2005)'
_computing_data_reduction 'APEX2 (Bruker, 2005)'
_computing_molecular_graphics 'SHELXTL (Bruker, 1997)'
_computing_publication_material 'WINGX (Farrugia, 1999)'
_computing_structure_refinement 'SHELXL97 (Sheldrick, 1997)'
_computing_structure_solution 'SIR97 (Altomare <i>et al.</i>,  1999)'
_diffrn_ambient_temperature 293(2)
_diffrn_measured_fraction_theta_full 0.999
_diffrn_measured_fraction_theta_max 0.999
_diffrn_measurement_device_type 'Bruker APEXII CCD area-detector diffractometer'
_diffrn_measurement_method '\f and \w scans'
_diffrn_radiation_monochromator graphite
_diffrn_radiation_source 'fine-focus sealed tube'
_diffrn_radiation_type MoK\a
_diffrn_radiation_wavelength 0.71073
_diffrn_reflns_av_R_equivalents 0.0259
_diffrn_reflns_av_sigmaI/netI 0.0396
_diffrn_reflns_limit_h_max 12
_diffrn_reflns_limit_h_min -13
_diffrn_reflns_limit_k_max 16
_diffrn_reflns_limit_k_min -17
_diffrn_reflns_limit_l_max 25
_diffrn_reflns_limit_l_min -24
_diffrn_reflns_number 16205
_diffrn_reflns_theta_full 27.53
_diffrn_reflns_theta_max 27.53
_diffrn_reflns_theta_min 1.82
_diffrn_standards_decay_% 0
_diffrn_standards_interval_count 0
_diffrn_standards_interval_time 0
_diffrn_standards_number 0
_exptl_absorpt_coefficient_mu 0.645
_exptl_absorpt_correction_T_max 0.8982
_exptl_absorpt_correction_T_min 0.8250
_exptl_absorpt_correction_type multi-scan
_exptl_absorpt_process_details '(APEX2; Bruker, 2005)'
_exptl_crystal_colour yellow
_exptl_crystal_density_diffrn 1.300
_exptl_crystal_density_method 'not measured'
_exptl_crystal_description prism
_exptl_crystal_F_000 1112
_exptl_crystal_size_max 0.31
_exptl_crystal_size_mid 0.25
_exptl_crystal_size_min 0.17
_refine_diff_density_max 0.276
_refine_diff_density_min -0.145
_refine_ls_abs_structure_details 'Flack, 1983'
_refine_ls_abs_structure_Flack 0.022(12)
_refine_ls_extinction_method none
_refine_ls_goodness_of_fit_ref 0.921
_refine_ls_hydrogen_treatment constr
_refine_ls_matrix_type full
_refine_ls_number_parameters 330
_refine_ls_number_reflns 6152
_refine_ls_number_restraints 0
_refine_ls_restrained_S_all 0.921
_refine_ls_R_factor_all 0.0442
_refine_ls_R_factor_gt 0.0331
_refine_ls_shift/su_max 0.001
_refine_ls_shift/su_mean 0.000
_refine_ls_structure_factor_coef Fsqd
_refine_ls_weighting_details 'w=1/[\s^2^(Fo^2^)+(0.0576P)^2^] where P=(Fo^2^+2Fc^2^)/3'
_refine_ls_weighting_scheme calc
_refine_ls_wR_factor_gt 0.0817
_refine_ls_wR_factor_ref 0.0884
_reflns_number_gt 5154
_reflns_number_total 6152
_reflns_threshold_expression >2sigma(I)
_cod_data_source_file si2031.cif
_cod_data_source_block I
_cod_database_code 2215650
_cod_database_fobs_code 2215650

loop_
_symmetry_equiv_pos_as_xyz
'x, y, z'
'-x+1/2, -y, z+1/2'
'-x, y+1/2, -z+1/2'
'x+1/2, -y+1/2, -z'

loop_
_atom_site_type_symbol
_atom_site_label
_atom_site_fract_x
_atom_site_fract_y
_atom_site_fract_z
_atom_site_U_iso_or_equiv
_atom_site_adp_type
_atom_site_calc_flag
_atom_site_refinement_flags
_atom_site_occupancy
_atom_site_disorder_assembly
_atom_site_disorder_group
C C1 0.3621(3) 0.4260(2) 0.54550(16) 0.0660(8) Uani d . 1 . .
H H1 0.2659 0.4298 0.5514 0.079 Uiso calc R 1 . .
C C2 0.4284(3) 0.38314(16) 0.49015(16) 0.0586(7) Uani d . 1 . .
H H2 0.3865 0.3525 0.4501 0.070 Uiso calc R 1 . .
C C3 0.5653(3) 0.39228(16) 0.50107(16) 0.0561(6) Uani d . 1 . .
H H3 0.6352 0.3689 0.4703 0.067 Uiso calc R 1 . .
C C4 0.5839(3) 0.44111(18) 0.56433(14) 0.0610(7) Uani d . 1 . .
H H4 0.6692 0.4574 0.5853 0.073 Uiso calc R 1 . .
C C5 0.4588(3) 0.4623(2) 0.59210(14) 0.0711(8) Uani d . 1 . .
H H5 0.4414 0.4952 0.6360 0.085 Uiso calc R 1 . .
C C6 0.4875(3) 0.67342(16) 0.52054(11) 0.0493(6) Uani d . 1 . .
H H6 0.4975 0.7021 0.5665 0.059 Uiso calc R 1 . .
C C7 0.3657(2) 0.65036(14) 0.48780(11) 0.0425(5) Uani d . 1 . .
H H7 0.2772 0.6605 0.5071 0.051 Uiso calc R 1 . .
C C8 0.3952(2) 0.60983(14) 0.42156(10) 0.0353(4) Uani d . 1 . .
C C9 0.5380(2) 0.60872(15) 0.41390(10) 0.0387(4) Uani d . 1 . .
C C10 0.5916(2) 0.64693(16) 0.47607(12) 0.0470(5) Uani d . 1 . .
H H10 0.6860 0.6536 0.4864 0.056 Uiso calc R 1 . .
C C11 0.6132(2) 0.58181(15) 0.34878(11) 0.0422(5) Uani d . 1 . .
H H11 0.5540 0.5409 0.3211 0.051 Uiso calc R 1 . .
C C12 0.7380(3) 0.5216(2) 0.36188(15) 0.0698(8) Uani d . 1 . .
H H12A 0.7786 0.5051 0.3187 0.105 Uiso calc R 1 . .
H H12B 0.7151 0.4626 0.3860 0.105 Uiso calc R 1 . .
H H12C 0.7988 0.5591 0.3892 0.105 Uiso calc R 1 . .
C C16 0.5389(2) 0.71609(15) 0.27045(12) 0.0436(5) Uani d . 1 . .
H H16 0.4559 0.6966 0.2926 0.052 Uiso calc R 1 A 1
C C17 0.5344(3) 0.68590(18) 0.19393(12) 0.0514(6) Uani d . 1 B .
C C18 0.5072(4) 0.57731(19) 0.18663(13) 0.0742(9) Uani d . 1 . .
H H18A 0.4985 0.5611 0.1388 0.111 Uiso calc R 1 B .
H H18B 0.4267 0.5612 0.2103 0.111 Uiso calc R 1 . .
H H18C 0.5791 0.5408 0.2062 0.111 Uiso calc R 1 . .
C C19 0.4297(3) 0.7435(3) 0.15570(15) 0.0805(9) Uani d . 1 . .
H H19A 0.4543 0.8114 0.1545 0.121 Uiso calc R 1 B .
H H19B 0.3463 0.7367 0.1788 0.121 Uiso calc R 1 . .
H H19C 0.4221 0.7190 0.1096 0.121 Uiso calc R 1 . .
C C20 0.1972(2) 0.66731(17) 0.32383(11) 0.0423(5) Uani d . 1 . .
C C21 0.2223(3) 0.76359(18) 0.34252(13) 0.0503(6) Uani d . 1 . .
H H21 0.2799 0.7767 0.3786 0.060 Uiso calc R 1 . .
C C22 0.1622(3) 0.8404(2) 0.30780(15) 0.0649(8) Uani d . 1 . .
H H22 0.1803 0.9047 0.3206 0.078 Uiso calc R 1 . .
C C23 0.0764(3) 0.8222(3) 0.25479(16) 0.0727(9) Uani d . 1 . .
H H23 0.0369 0.8742 0.2317 0.087 Uiso calc R 1 . .
C C24 0.0487(3) 0.7287(3) 0.23584(17) 0.0799(9) Uani d . 1 . .
H H24 -0.0101 0.7165 0.2001 0.096 Uiso calc R 1 . .
C C25 0.1085(3) 0.6517(2) 0.27006(14) 0.0647(7) Uani d . 1 . .
H H25 0.0890 0.5879 0.2568 0.078 Uiso calc R 1 . .
C C26 0.1488(2) 0.50485(16) 0.41030(11) 0.0426(5) Uani d . 1 . .
C C27 0.0678(2) 0.55690(18) 0.45498(12) 0.0496(5) Uani d . 1 . .
H H27 0.0759 0.6246 0.4582 0.060 Uiso calc R 1 . .
C C28 -0.0248(2) 0.5084(2) 0.49475(13) 0.0632(6) Uani d . 1 . .
H H28 -0.0771 0.5436 0.5254 0.076 Uiso calc R 1 . .
C C29 -0.0403(3) 0.4090(2) 0.48939(15) 0.0693(8) Uani d . 1 . .
H H29 -0.1017 0.3767 0.5168 0.083 Uiso calc R 1 . .
C C30 0.0356(3) 0.3577(2) 0.44329(15) 0.0668(8) Uani d . 1 . .
H H30 0.0231 0.2906 0.4384 0.080 Uiso calc R 1 . .
C C31 0.1301(3) 0.40437(18) 0.40422(13) 0.0530(6) Uani d . 1 . .
H H31 0.1817 0.3685 0.3736 0.064 Uiso calc R 1 . .
Fe Fe1 0.47849(3) 0.528215(19) 0.498686(16) 0.04009(9) Uani d . 1 . .
N N1 0.6497(2) 0.66738(15) 0.30560(10) 0.0468(5) Uani d . 1 B .
P P1 0.28173(6) 0.55894(4) 0.35818(3) 0.03890(13) Uani d . 1 . .
O O1 0.6585(2) 0.70818(16) 0.16220(11) 0.0733(6) Uani d . 1 . .
H H1A 0.7172 0.6760 0.1805 0.110 Uiso calc R 1 B .
C C13 0.7295(3) 0.7435(2) 0.34085(17) 0.0690(9) Uani d P 0.606(5) B 1
H H13A 0.8057 0.7618 0.3134 0.083 Uiso calc PR 0.606(5) B 1
H H13B 0.7596 0.7208 0.3855 0.083 Uiso calc PR 0.606(5) B 1
C C14 0.6346(6) 0.8288(3) 0.3484(3) 0.0771(17) Uani d P 0.606(5) B 1
H H14A 0.5756 0.8195 0.3872 0.092 Uiso calc PR 0.606(5) B 1
H H14B 0.6818 0.8901 0.3540 0.092 Uiso calc PR 0.606(5) B 1
C C15 0.5603(3) 0.82650(19) 0.28158(16) 0.0694(8) Uani d P 0.606(5) B 1
H H15A 0.6120 0.8549 0.2446 0.083 Uiso calc PR 0.606(5) B 1
H H15B 0.4767 0.8610 0.2852 0.083 Uiso calc PR 0.606(5) B 1
C C13' 0.7295(3) 0.7435(2) 0.34085(17) 0.0690(9) Uani d P 0.394(5) B 2
H H13C 0.8223 0.7255 0.3415 0.083 Uiso calc PR 0.394(5) B 2
H H13D 0.6995 0.7527 0.3878 0.083 Uiso calc PR 0.394(5) B 2
C C14' 0.7082(10) 0.8361(6) 0.2987(5) 0.084(3) Uani d P 0.394(5) B 2
H H14C 0.7622 0.8365 0.2575 0.101 Uiso calc PR 0.394(5) B 2
H H14D 0.7262 0.8946 0.3254 0.101 Uiso calc PR 0.394(5) B 2
C C15' 0.5603(3) 0.82650(19) 0.28158(16) 0.0694(8) Uani d P 0.394(5) B 2
H H15C 0.5385 0.8630 0.2403 0.083 Uiso calc PR 0.394(5) B 2
H H15D 0.5063 0.8503 0.3193 0.083 Uiso calc PR 0.394(5) B 2

loop_
_atom_site_aniso_label
_atom_site_aniso_U_11
_atom_site_aniso_U_22
_atom_site_aniso_U_33
_atom_site_aniso_U_12
_atom_site_aniso_U_13
_atom_site_aniso_U_23
C1 0.0695(17) 0.0564(17) 0.0721(19) -0.0025(14) 0.0044(15) 0.0300(14)
C2 0.0778(16) 0.0351(11) 0.0628(17) -0.0028(11) -0.0135(14) 0.0124(12)
C3 0.0721(15) 0.0395(11) 0.0567(14) 0.0100(10) -0.0116(15) 0.0056(13)
C4 0.0739(17) 0.0536(15) 0.0556(15) 0.0058(14) -0.0211(13) 0.0114(12)
C5 0.108(2) 0.0671(18) 0.0387(13) 0.0085(17) 0.0035(14) 0.0204(12)
C6 0.0722(16) 0.0385(11) 0.0372(11) -0.0027(11) -0.0073(10) -0.0052(8)
C7 0.0571(13) 0.0330(10) 0.0374(12) 0.0051(9) -0.0019(9) -0.0019(8)
C8 0.0447(11) 0.0285(10) 0.0327(10) 0.0026(8) -0.0033(8) 0.0026(8)
C9 0.0459(12) 0.0325(10) 0.0375(10) -0.0015(9) -0.0036(9) 0.0022(8)
C10 0.0512(13) 0.0432(12) 0.0466(12) -0.0040(10) -0.0085(10) 0.0017(9)
C11 0.0443(11) 0.0427(12) 0.0396(11) 0.0020(9) 0.0002(9) 0.0017(9)
C12 0.0602(15) 0.083(2) 0.0659(17) 0.0234(15) 0.0025(13) 0.0093(16)
C16 0.0506(12) 0.0369(11) 0.0432(11) -0.0014(10) 0.0082(10) 0.0040(9)
C17 0.0657(15) 0.0491(13) 0.0394(12) -0.0024(12) 0.0078(11) 0.0079(10)
C18 0.128(3) 0.0558(16) 0.0388(13) -0.0158(18) 0.0062(16) -0.0057(11)
C19 0.092(2) 0.095(2) 0.0543(18) 0.0138(19) -0.0033(16) 0.0224(16)
C20 0.0432(12) 0.0457(13) 0.0379(11) 0.0022(10) 0.0021(9) 0.0077(9)
C21 0.0545(14) 0.0512(14) 0.0451(14) 0.0096(13) 0.0017(11) 0.0048(10)
C22 0.0781(19) 0.0485(16) 0.0680(18) 0.0153(15) 0.0144(15) 0.0100(13)
C23 0.0628(17) 0.084(2) 0.0714(19) 0.0225(16) 0.0024(15) 0.0325(17)
C24 0.0631(18) 0.102(3) 0.075(2) 0.0004(18) -0.0233(15) 0.0265(19)
C25 0.0667(17) 0.0670(17) 0.0603(16) -0.0095(14) -0.0186(13) 0.0135(13)
C26 0.0482(12) 0.0403(12) 0.0393(11) -0.0042(9) -0.0071(9) 0.0060(9)
C27 0.0477(12) 0.0504(13) 0.0507(13) 0.0014(11) -0.0006(10) 0.0061(11)
C28 0.0494(12) 0.0930(19) 0.0472(13) 0.0017(13) 0.0017(12) 0.0107(14)
C29 0.0616(16) 0.0818(19) 0.0646(18) -0.0210(14) -0.0123(14) 0.0327(16)
C30 0.0746(18) 0.0529(15) 0.0729(18) -0.0203(15) -0.0180(16) 0.0186(13)
C31 0.0616(15) 0.0445(13) 0.0528(14) -0.0085(12) -0.0131(12) 0.0020(11)
Fe1 0.05131(17) 0.03507(15) 0.03388(15) 0.00183(12) -0.00484(15) 0.00278(13)
N1 0.0480(11) 0.0493(12) 0.0430(10) -0.0080(9) 0.0028(8) 0.0024(9)
P1 0.0447(3) 0.0374(3) 0.0345(3) -0.0005(2) -0.0015(2) -0.0021(2)
O1 0.0793(13) 0.0776(14) 0.0631(13) -0.0072(11) 0.0299(11) 0.0018(10)
C13 0.0708(19) 0.075(2) 0.0614(19) -0.0344(18) -0.0015(14) 0.0037(14)
C14 0.110(4) 0.050(3) 0.071(3) -0.029(3) 0.005(3) -0.013(2)
C15 0.093(2) 0.0421(14) 0.0734(19) -0.0022(15) 0.0080(16) -0.0028(13)
C13' 0.0708(19) 0.075(2) 0.0614(19) -0.0344(18) -0.0015(14) 0.0037(14)
C14' 0.098(6) 0.070(5) 0.083(6) -0.045(5) 0.003(5) -0.003(4)
C15' 0.093(2) 0.0421(14) 0.0734(19) -0.0022(15) 0.0080(16) -0.0028(13)

loop_
_atom_type_symbol
_atom_type_description
_atom_type_scat_dispersion_real
_atom_type_scat_dispersion_imag
_atom_type_scat_source
C C 0.0033 0.0016 'International Tables Vol C Tables 4.2.6.8 and 6.1.1.4'
H H 0.0000 0.0000 'International Tables Vol C Tables 4.2.6.8 and 6.1.1.4'
N N 0.0061 0.0033 'International Tables Vol C Tables 4.2.6.8 and 6.1.1.4'
O O 0.0106 0.0060 'International Tables Vol C Tables 4.2.6.8 and 6.1.1.4'
P P 0.1023 0.0942 'International Tables Vol C Tables 4.2.6.8 and 6.1.1.4'
Fe Fe 0.3463 0.8444 'International Tables Vol C Tables 4.2.6.8 and 6.1.1.4'

loop_
_geom_angle_atom_site_label_1
_geom_angle_atom_site_label_2
_geom_angle_atom_site_label_3
_geom_angle
C2 C1 C5 107.8(3)
C2 C1 Fe1 70.51(15)
C5 C1 Fe1 69.46(15)
C2 C1 H1 126.1
C5 C1 H1 126.1
Fe1 C1 H1 126.1
C1 C2 C3 108.6(3)
C1 C2 Fe1 69.57(15)
C3 C2 Fe1 70.07(13)
C1 C2 H2 125.7
C3 C2 H2 125.7
Fe1 C2 H2 125.7
C2 C3 C4 107.7(3)
C2 C3 Fe1 69.90(13)
C4 C3 Fe1 69.47(14)
C2 C3 H3 126.1
C4 C3 H3 126.1
Fe1 C3 H3 126.1
C5 C4 C3 108.2(3)
C5 C4 Fe1 69.57(15)
C3 C4 Fe1 70.24(13)
C5 C4 H4 125.9
C3 C4 H4 125.9
Fe1 C4 H4 125.9
C4 C5 C1 107.6(3)
C4 C5 Fe1 70.15(15)
C1 C5 Fe1 69.71(14)
C4 C5 H5 126.2
C1 C5 H5 126.2
Fe1 C5 H5 126.2
C10 C6 C7 108.38(19)
C10 C6 Fe1 69.78(13)
C7 C6 Fe1 69.57(12)
C10 C6 H6 125.8
C7 C6 H6 125.8
Fe1 C6 H6 125.8
C6 C7 C8 107.9(2)
C6 C7 Fe1 69.47(12)
C8 C7 Fe1 70.10(11)
C6 C7 H7 126.0
C8 C7 H7 126.0
Fe1 C7 H7 126.0
C7 C8 C9 107.64(18)
C7 C8 P1 128.64(17)
C9 C8 P1 123.58(15)
C7 C8 Fe1 68.79(11)
C9 C8 Fe1 70.17(11)
P1 C8 Fe1 123.09(10)
C10 C9 C8 106.72(19)
C10 C9 C11 127.2(2)
C8 C9 C11 125.81(18)
C10 C9 Fe1 68.26(12)
C8 C9 Fe1 68.59(11)
C11 C9 Fe1 132.76(14)
C6 C10 C9 109.3(2)
C6 C10 Fe1 69.64(13)
C9 C10 Fe1 71.15(12)
C6 C10 H10 125.3
C9 C10 H10 125.3
Fe1 C10 H10 125.3
N1 C11 C9 113.82(17)
N1 C11 C12 108.2(2)
C9 C11 C12 113.85(19)
N1 C11 H11 106.8
C9 C11 H11 106.8
C12 C11 H11 106.8
C11 C12 H12A 109.5
C11 C12 H12B 109.5
H12A C12 H12B 109.5
C11 C12 H12C 109.5
H12A C12 H12C 109.5
H12B C12 H12C 109.5
N1 C16 C15 105.7(2)
N1 C16 C17 110.43(19)
C15 C16 C17 113.7(2)
N1 C16 H16 109.0
C15 C16 H16 109.0
C17 C16 H16 109.0
O1 C17 C19 106.9(2)
O1 C17 C18 109.1(2)
C19 C17 C18 109.6(3)
O1 C17 C16 109.4(2)
C19 C17 C16 110.8(2)
C18 C17 C16 110.91(18)
C17 C18 H18A 109.5
C17 C18 H18B 109.5
H18A C18 H18B 109.5
C17 C18 H18C 109.5
H18A C18 H18C 109.5
H18B C18 H18C 109.5
C17 C19 H19A 109.5
C17 C19 H19B 109.5
H19A C19 H19B 109.5
C17 C19 H19C 109.5
H19A C19 H19C 109.5
H19B C19 H19C 109.5
C21 C20 C25 117.3(2)
C21 C20 P1 125.72(19)
C25 C20 P1 116.70(19)
C20 C21 C22 120.6(3)
C20 C21 H21 119.7
C22 C21 H21 119.7
C23 C22 C21 120.4(3)
C23 C22 H22 119.8
C21 C22 H22 119.8
C24 C23 C22 120.3(3)
C24 C23 H23 119.8
C22 C23 H23 119.8
C23 C24 C25 119.6(3)
C23 C24 H24 120.2
C25 C24 H24 120.2
C24 C25 C20 121.7(3)
C24 C25 H25 119.2
C20 C25 H25 119.2
C27 C26 C31 118.6(2)
C27 C26 P1 124.74(17)
C31 C26 P1 116.7(2)
C28 C27 C26 120.2(2)
C28 C27 H27 119.9
C26 C27 H27 119.9
C29 C28 C27 120.6(3)
C29 C28 H28 119.7
C27 C28 H28 119.7
C28 C29 C30 119.5(3)
C28 C29 H29 120.2
C30 C29 H29 120.2
C29 C30 C31 120.7(3)
C29 C30 H30 119.6
C31 C30 H30 119.6
C30 C31 C26 120.3(3)
C30 C31 H31 119.9
C26 C31 H31 119.9
C6 Fe1 C7 40.96(9)
C6 Fe1 C10 40.58(10)
C7 Fe1 C10 68.77(9)
C6 Fe1 C5 104.48(11)
C7 Fe1 C5 113.65(11)
C10 Fe1 C5 126.93(12)
C6 Fe1 C1 126.94(12)
C7 Fe1 C1 106.53(11)
C10 Fe1 C1 165.25(11)
C5 Fe1 C1 40.82(12)
C6 Fe1 C4 114.49(10)
C7 Fe1 C4 146.66(10)
C10 Fe1 C4 107.83(11)
C5 Fe1 C4 40.28(12)
C1 Fe1 C4 67.92(12)
C6 Fe1 C8 68.91(8)
C7 Fe1 C8 41.10(8)
C10 Fe1 C8 68.83(9)
C5 Fe1 C8 148.50(11)
C1 Fe1 C8 117.48(10)
C4 Fe1 C8 170.91(10)
C6 Fe1 C2 166.26(11)
C7 Fe1 C2 130.26(10)
C10 Fe1 C2 153.11(11)
C5 Fe1 C2 67.72(12)
C1 Fe1 C2 39.92(12)
C4 Fe1 C2 67.48(11)
C8 Fe1 C2 111.40(10)
C6 Fe1 C3 149.21(10)
C7 Fe1 C3 169.83(9)
C10 Fe1 C3 119.07(11)
C5 Fe1 C3 67.78(12)
C1 Fe1 C3 67.54(12)
C4 Fe1 C3 40.29(11)
C8 Fe1 C3 133.14(10)
C2 Fe1 C3 40.03(11)
C6 Fe1 C9 68.57(9)
C7 Fe1 C9 69.14(9)
C10 Fe1 C9 40.59(8)
C5 Fe1 C9 166.64(11)
C1 Fe1 C9 152.38(11)
C4 Fe1 C9 130.89(11)
C8 Fe1 C9 41.25(8)
C2 Fe1 C9 121.35(10)
C3 Fe1 C9 111.96(10)
C16 N1 C13 108.1(2)
C16 N1 C11 115.44(18)
C13 N1 C11 115.2(2)
C8 P1 C20 103.40(10)
C8 P1 C26 103.96(10)
C20 P1 C26 100.60(10)
C17 O1 H1A 109.5
N1 C13 C14 103.8(3)
N1 C13 H13A 111.0
C14 C13 H13A 111.0
N1 C13 H13B 111.0
C14 C13 H13B 111.0
H13A C13 H13B 109.0
C15 C14 C13 102.5(3)
C15 C14 H14A 111.3
C13 C14 H14A 111.3
C15 C14 H14B 111.3
C13 C14 H14B 111.3
H14A C14 H14B 109.2
C14 C15 C16 102.3(3)
C14 C15 H15A 111.3
C16 C15 H15A 111.3
C14 C15 H15B 111.3
C16 C15 H15B 111.3
H15A C15 H15B 109.2
H14C C14' H14D 109.4

loop_
_geom_bond_atom_site_label_1
_geom_bond_atom_site_label_2
_geom_bond_distance
C1 C2 1.397(4)
C1 C5 1.422(4)
C1 Fe1 2.040(3)
C1 H1 0.98
C2 C3 1.405(4)
C2 Fe1 2.052(2)
C2 H2 0.98
C3 C4 1.411(4)
C3 Fe1 2.054(2)
C3 H3 0.98
C4 C5 1.405(4)
C4 Fe1 2.044(2)
C4 H4 0.98
C5 Fe1 2.037(2)
C5 H5 0.98
C6 C10 1.409(3)
C6 C7 1.421(3)
C6 Fe1 2.030(2)
C6 H6 0.98
C7 C8 1.433(3)
C7 Fe1 2.032(2)
C7 H7 0.98
C8 C9 1.451(3)
C8 P1 1.821(2)
C8 Fe1 2.0491(19)
C9 C10 1.424(3)
C9 C11 1.522(3)
C9 Fe1 2.070(2)
C10 Fe1 2.032(2)
C10 H10 0.98
C11 N1 1.485(3)
C11 C12 1.528(3)
C11 H11 0.98
C12 H12A 0.96
C12 H12B 0.96
C12 H12C 0.96
C16 N1 1.471(3)
C16 C15 1.539(3)
C16 C17 1.544(3)
C16 H16 0.98
C17 O1 1.430(3)
C17 C19 1.514(4)
C17 C18 1.515(3)
C18 H18A 0.96
C18 H18B 0.96
C18 H18C 0.96
C19 H19A 0.96
C19 H19B 0.96
C19 H19C 0.96
C20 C21 1.388(3)
C20 C25 1.393(3)
C20 P1 1.835(2)
C21 C22 1.388(4)
C21 H21 0.93
C22 C23 1.370(4)
C22 H22 0.93
C23 C24 1.358(5)
C23 H23 0.93
C24 C25 1.383(4)
C24 H24 0.93
C25 H25 0.93
C26 C27 1.389(3)
C26 C31 1.390(3)
C26 P1 1.838(2)
C27 C28 1.383(3)
C27 H27 0.93
C28 C29 1.370(4)
C28 H28 0.93
C29 C30 1.373(4)
C29 H29 0.93
C30 C31 1.377(4)
C30 H30 0.93
C31 H31 0.93
N1 C13 1.485(3)
O1 H1A 0.82
C13 C14 1.517(6)
C13 H13A 0.97
C13 H13B 0.97
C14 C15 1.500(6)
C14 H14A 0.97
C14 H14B 0.97
C15 H15A 0.97
C15 H15B 0.97
C14' H14C 0.97
C14' H14D 0.97

loop_
_geom_torsion_atom_site_label_1
_geom_torsion_atom_site_label_2
_geom_torsion_atom_site_label_3
_geom_torsion_atom_site_label_4
_geom_torsion
C5 C1 C2 C3 -0.3(3)
Fe1 C1 C2 C3 59.38(17)
C5 C1 C2 Fe1 -59.68(18)
C1 C2 C3 C4 0.3(3)
Fe1 C2 C3 C4 59.40(17)
C1 C2 C3 Fe1 -59.08(17)
C2 C3 C4 C5 -0.2(3)
Fe1 C3 C4 C5 59.45(18)
C2 C3 C4 Fe1 -59.67(17)
C3 C4 C5 C1 0.0(3)
Fe1 C4 C5 C1 59.90(17)
C3 C4 C5 Fe1 -59.86(18)
C2 C1 C5 C4 0.2(3)
Fe1 C1 C5 C4 -60.18(18)
C2 C1 C5 Fe1 60.34(17)
C10 C6 C7 C8 -0.6(2)
Fe1 C6 C7 C8 -59.79(14)
C10 C6 C7 Fe1 59.18(15)
C6 C7 C8 C9 -0.3(2)
Fe1 C7 C8 C9 -59.65(14)
C6 C7 C8 P1 175.47(15)
Fe1 C7 C8 P1 116.08(16)
C6 C7 C8 Fe1 59.39(15)
C7 C8 C9 C10 1.0(2)
P1 C8 C9 C10 -174.98(14)
Fe1 C8 C9 C10 -57.78(14)
C7 C8 C9 C11 -173.17(18)
P1 C8 C9 C11 10.8(3)
Fe1 C8 C9 C11 128.0(2)
C7 C8 C9 Fe1 58.79(14)
P1 C8 C9 Fe1 -117.21(15)
C7 C6 C10 C9 1.3(2)
Fe1 C6 C10 C9 60.32(15)
C7 C6 C10 Fe1 -59.04(15)
C8 C9 C10 C6 -1.4(2)
C11 C9 C10 C6 172.7(2)
Fe1 C9 C10 C6 -59.39(16)
C8 C9 C10 Fe1 57.98(14)
C11 C9 C10 Fe1 -127.9(2)
C10 C9 C11 N1 -78.3(3)
C8 C9 C11 N1 94.7(3)
Fe1 C9 C11 N1 -172.24(16)
C10 C9 C11 C12 46.4(3)
C8 C9 C11 C12 -140.6(2)
Fe1 C9 C11 C12 -47.5(3)
N1 C16 C17 O1 -56.6(2)
C15 C16 C17 O1 62.1(3)
N1 C16 C17 C19 -174.2(2)
C15 C16 C17 C19 -55.6(3)
N1 C16 C17 C18 63.9(3)
C15 C16 C17 C18 -177.5(3)
C25 C20 C21 C22 -1.0(4)
P1 C20 C21 C22 173.03(19)
C20 C21 C22 C23 0.4(4)
C21 C22 C23 C24 0.3(5)
C22 C23 C24 C25 -0.5(5)
C23 C24 C25 C20 -0.1(5)
C21 C20 C25 C24 0.8(4)
P1 C20 C25 C24 -173.7(2)
C31 C26 C27 C28 3.0(3)
P1 C26 C27 C28 -176.45(18)
C26 C27 C28 C29 -1.7(4)
C27 C28 C29 C30 -1.0(4)
C28 C29 C30 C31 2.3(4)
C29 C30 C31 C26 -0.9(4)
C27 C26 C31 C30 -1.8(3)
P1 C26 C31 C30 177.75(18)
C10 C6 Fe1 C7 -119.72(19)
C7 C6 Fe1 C10 119.72(19)
C10 C6 Fe1 C5 130.73(16)
C7 C6 Fe1 C5 -109.55(16)
C10 C6 Fe1 C1 169.13(15)
C7 C6 Fe1 C1 -71.15(17)
C10 C6 Fe1 C4 89.16(16)
C7 C6 Fe1 C4 -151.11(15)
C10 C6 Fe1 C8 -81.68(14)
C7 C6 Fe1 C8 38.04(13)
C10 C6 Fe1 C2 -175.6(4)
C7 C6 Fe1 C2 -55.9(5)
C10 C6 Fe1 C3 60.0(3)
C10 C6 Fe1 C9 -37.27(13)
C7 C6 Fe1 C9 82.45(14)
C8 C7 Fe1 C6 119.02(19)
C6 C7 Fe1 C10 -37.30(14)
C8 C7 Fe1 C10 81.72(13)
C6 C7 Fe1 C5 84.94(17)
C8 C7 Fe1 C5 -156.04(15)
C6 C7 Fe1 C1 127.91(15)
C8 C7 Fe1 C1 -113.07(15)
C6 C7 Fe1 C4 53.1(2)
C8 C7 Fe1 C4 172.13(18)
C6 C7 Fe1 C8 -119.02(19)
C6 C7 Fe1 C2 165.06(15)
C8 C7 Fe1 C2 -75.92(17)
C8 C7 Fe1 C3 -60.1(7)
C6 C7 Fe1 C9 -80.93(14)
C8 C7 Fe1 C9 38.08(12)
C9 C10 Fe1 C6 -119.96(19)
C6 C10 Fe1 C7 37.65(13)
C9 C10 Fe1 C7 -82.32(13)
C6 C10 Fe1 C5 -66.62(19)
C9 C10 Fe1 C5 173.42(15)
C6 C10 Fe1 C1 -36.3(5)
C9 C10 Fe1 C1 -156.3(4)
C6 C10 Fe1 C4 -107.09(15)
C9 C10 Fe1 C4 132.95(14)
C6 C10 Fe1 C8 81.89(14)
C9 C10 Fe1 C8 -38.08(12)
C6 C10 Fe1 C2 177.7(2)
C9 C10 Fe1 C2 57.7(3)
C6 C10 Fe1 C3 -149.53(14)
C9 C10 Fe1 C3 90.51(15)
C6 C10 Fe1 C9 119.96(19)
C4 C5 Fe1 C6 -110.95(18)
C1 C5 Fe1 C6 130.59(18)
C4 C5 Fe1 C7 -153.36(16)
C1 C5 Fe1 C7 88.17(19)
C4 C5 Fe1 C10 -72.9(2)
C1 C5 Fe1 C10 168.66(16)
C4 C5 Fe1 C1 118.5(2)
C1 C5 Fe1 C4 -118.5(2)
C4 C5 Fe1 C8 175.91(16)
C1 C5 Fe1 C8 57.4(3)
C4 C5 Fe1 C2 80.98(18)
C1 C5 Fe1 C2 -37.48(17)
C4 C5 Fe1 C3 37.58(16)
C1 C5 Fe1 C3 -80.89(18)
C4 C5 Fe1 C9 -54.0(5)
C1 C5 Fe1 C9 -172.5(4)
C2 C1 Fe1 C6 174.42(15)
C5 C1 Fe1 C6 -66.9(2)
C2 C1 Fe1 C7 134.09(15)
C5 C1 Fe1 C7 -107.25(18)
C2 C1 Fe1 C10 -156.8(4)
C5 C1 Fe1 C10 -38.1(5)
C2 C1 Fe1 C5 -118.7(2)
C2 C1 Fe1 C4 -80.83(17)
C5 C1 Fe1 C4 37.83(17)
C2 C1 Fe1 C8 91.11(17)
C5 C1 Fe1 C8 -150.23(16)
C5 C1 Fe1 C2 118.7(2)
C2 C1 Fe1 C3 -37.14(17)
C5 C1 Fe1 C3 81.52(19)
C2 C1 Fe1 C9 57.6(3)
C5 C1 Fe1 C9 176.3(2)
C5 C4 Fe1 C6 83.5(2)
C3 C4 Fe1 C6 -157.28(16)
C5 C4 Fe1 C7 48.3(3)
C3 C4 Fe1 C7 167.53(17)
C5 C4 Fe1 C10 126.63(18)
C3 C4 Fe1 C10 -114.19(17)
C3 C4 Fe1 C5 119.2(3)
C5 C4 Fe1 C1 -38.33(18)
C3 C4 Fe1 C1 80.85(19)
C5 C4 Fe1 C2 -81.6(2)
C3 C4 Fe1 C2 37.55(18)
C5 C4 Fe1 C3 -119.2(3)
C5 C4 Fe1 C9 165.67(17)
C3 C4 Fe1 C9 -75.1(2)
C7 C8 Fe1 C6 -37.91(14)
C9 C8 Fe1 C6 81.13(14)
P1 C8 Fe1 C6 -161.04(15)
C9 C8 Fe1 C7 119.05(18)
P1 C8 Fe1 C7 -123.13(19)
C7 C8 Fe1 C10 -81.56(14)
C9 C8 Fe1 C10 37.49(13)
P1 C8 Fe1 C10 155.31(16)
C7 C8 Fe1 C5 45.4(2)
C9 C8 Fe1 C5 164.4(2)
P1 C8 Fe1 C5 -77.7(2)
C7 C8 Fe1 C1 83.78(16)
C9 C8 Fe1 C1 -157.17(14)
P1 C8 Fe1 C1 -39.34(18)
C7 C8 Fe1 C2 127.34(14)
C9 C8 Fe1 C2 -113.61(15)
P1 C8 Fe1 C2 4.21(17)
C7 C8 Fe1 C3 167.89(14)
C9 C8 Fe1 C3 -73.06(17)
P1 C8 Fe1 C3 44.76(19)
C7 C8 Fe1 C9 -119.05(18)
P1 C8 Fe1 C9 117.82(18)
C1 C2 Fe1 C6 -19.1(5)
C3 C2 Fe1 C6 -138.9(4)
C1 C2 Fe1 C7 -64.5(2)
C3 C2 Fe1 C7 175.71(17)
C1 C2 Fe1 C10 167.2(2)
C3 C2 Fe1 C10 47.3(3)
C1 C2 Fe1 C5 38.31(17)
C3 C2 Fe1 C5 -81.5(2)
C3 C2 Fe1 C1 -119.8(3)
C1 C2 Fe1 C4 82.04(18)
C3 C2 Fe1 C4 -37.79(19)
C1 C2 Fe1 C8 -107.69(16)
C3 C2 Fe1 C8 132.48(18)
C1 C2 Fe1 C3 119.8(3)
C1 C2 Fe1 C9 -152.71(16)
C3 C2 Fe1 C9 87.5(2)
C2 C3 Fe1 C6 162.26(19)
C4 C3 Fe1 C6 43.3(3)
C2 C3 Fe1 C7 -18.9(7)
C4 C3 Fe1 C7 -137.8(6)
C2 C3 Fe1 C10 -157.63(18)
C4 C3 Fe1 C10 83.46(19)
C2 C3 Fe1 C5 81.3(2)
C4 C3 Fe1 C5 -37.57(19)
C2 C3 Fe1 C1 37.04(19)
C4 C3 Fe1 C1 -81.87(19)
C2 C3 Fe1 C4 118.9(3)
C2 C3 Fe1 C8 -70.2(2)
C4 C3 Fe1 C8 170.86(16)
C4 C3 Fe1 C2 -118.9(3)
C2 C3 Fe1 C9 -113.08(19)
C4 C3 Fe1 C9 128.01(17)
C10 C9 Fe1 C6 37.26(14)
C8 C9 Fe1 C6 -82.02(14)
C11 C9 Fe1 C6 158.4(2)
C10 C9 Fe1 C7 81.32(14)
C8 C9 Fe1 C7 -37.96(12)
C11 C9 Fe1 C7 -157.5(2)
C8 C9 Fe1 C10 -119.28(18)
C11 C9 Fe1 C10 121.2(3)
C10 C9 Fe1 C5 -23.4(5)
C8 C9 Fe1 C5 -142.6(4)
C11 C9 Fe1 C5 97.8(5)
C10 C9 Fe1 C1 167.2(2)
C8 C9 Fe1 C1 47.9(3)
C11 C9 Fe1 C1 -71.6(3)
C10 C9 Fe1 C4 -67.17(17)
C8 C9 Fe1 C4 173.55(13)
C11 C9 Fe1 C4 54.0(2)
C10 C9 Fe1 C8 119.28(18)
C11 C9 Fe1 C8 -119.6(3)
C10 C9 Fe1 C2 -153.39(14)
C8 C9 Fe1 C2 87.33(15)
C11 C9 Fe1 C2 -32.2(2)
C10 C9 Fe1 C3 -109.54(14)
C8 C9 Fe1 C3 131.18(13)
C11 C9 Fe1 C3 11.6(2)
C15 C16 N1 C13 3.9(3)
C17 C16 N1 C13 127.2(2)
C15 C16 N1 C11 134.6(2)
C17 C16 N1 C11 -102.1(2)
C9 C11 N1 C16 -70.4(2)
C12 C11 N1 C16 161.9(2)
C9 C11 N1 C13 56.8(3)
C12 C11 N1 C13 -70.8(3)
C7 C8 P1 C20 72.69(19)
C9 C8 P1 C20 -112.20(18)
Fe1 C8 P1 C20 160.86(12)
C7 C8 P1 C26 -32.0(2)
C9 C8 P1 C26 143.08(17)
Fe1 C8 P1 C26 56.14(14)
C21 C20 P1 C8 2.0(2)
C25 C20 P1 C8 175.99(19)
C21 C20 P1 C26 109.2(2)
C25 C20 P1 C26 -76.7(2)
C27 C26 P1 C8 61.2(2)
C31 C26 P1 C8 -118.32(18)
C27 C26 P1 C20 -45.6(2)
C31 C26 P1 C20 134.86(18)
C16 N1 C13 C14 21.5(3)
C11 N1 C13 C14 -109.4(3)
N1 C13 C14 C15 -38.8(4)
C13 C14 C15 C16 40.7(4)
N1 C16 C15 C14 -27.9(4)
C17 C16 C15 C14 -149.2(3)
